data_4063714
loop_
_publ_author_name
'Adams, Jeramie J.'
'Arulsamy, Navamoney'
'Roddick, Dean M.'

_publ_section_title
;
 Acceptor PCP Pincer Iridium(I) Chemistry: Stabilization of Nonmeridional
 PCP Coordination Geometries
;
_journal_issue 4
_journal_name_full Organometallics
_journal_page_first 697
_journal_paper_doi 10.1021/om100864g
_journal_volume 30
_journal_year 2011
_chemical_formula_moiety 'C17 H12 F22 Ir P3'
_chemical_formula_sum 'C17 H12 F22 Ir P3'
_chemical_formula_weight 919.38
_chemical_name_common (CF3PCP)Ir(dfmp)(H)2
_chemical_name_systematic
; 
 ? 
;
_space_group_IT_number 2
_symmetry_cell_setting triclinic
_symmetry_space_group_name_Hall '-P 1'
_symmetry_space_group_name_H-M 'P -1'
_atom_sites_solution_hydrogens geom
_atom_sites_solution_primary direct
_atom_sites_solution_secondary difmap
_audit_creation_method SHELXL-97
_cell_angle_alpha 102.428(1)
_cell_angle_beta 106.589(1)
_cell_angle_gamma 105.356(1)
_cell_formula_units_Z 6
_cell_length_a 15.6431(1)
_cell_length_b 16.5662(1)
_cell_length_c 17.2591(2)
_cell_measurement_reflns_used 9861
_cell_measurement_temperature 150(2)
_cell_measurement_theta_max 30.09
_cell_measurement_theta_min 2.90
_cell_volume 3923.45(7)
_computing_cell_refinement 'Bruker SAINT'
_computing_data_collection 'Bruker APEX2'
_computing_data_reduction 'Bruker SAINT'
_computing_molecular_graphics 'Bruker SHELXTL'
_computing_publication_material 'Bruker SHELXTL'
_computing_structure_refinement 'SHELXL-97 (Sheldrick, 2008)'
_computing_structure_solution 'SHELXS-97 (Sheldrick, 2008)'
_diffrn_ambient_temperature 150(2)
_diffrn_measured_fraction_theta_full 0.994
_diffrn_measured_fraction_theta_max 0.994
_diffrn_measurement_device_type 'Bruker APEX-II CCD'
_diffrn_measurement_method '\f and \w scans'
_diffrn_radiation_monochromator graphite
_diffrn_radiation_source 'fine-focus sealed tube'
_diffrn_radiation_type MoK\a
_diffrn_radiation_wavelength 0.71073
_diffrn_reflns_av_R_equivalents 0.0596
_diffrn_reflns_av_sigmaI/netI 0.0621
_diffrn_reflns_limit_h_max 24
_diffrn_reflns_limit_h_min -24
_diffrn_reflns_limit_k_max 25
_diffrn_reflns_limit_k_min -25
_diffrn_reflns_limit_l_max 26
_diffrn_reflns_limit_l_min -26
_diffrn_reflns_number 103348
_diffrn_reflns_theta_full 33.73
_diffrn_reflns_theta_max 33.73
_diffrn_reflns_theta_min 2.90
_exptl_absorpt_coefficient_mu 5.454
_exptl_absorpt_correction_T_max 0.5982
_exptl_absorpt_correction_T_min 0.3175
_exptl_absorpt_correction_type multi-scan
_exptl_absorpt_process_details 'SADABS (Bruker AXS Inc., 2008)'
_exptl_crystal_colour colourless
_exptl_crystal_density_diffrn 2.335
_exptl_crystal_density_method 'not measured'
_exptl_crystal_description rectangular
_exptl_crystal_F_000 2604
_exptl_crystal_size_max 0.27
_exptl_crystal_size_mid 0.17
_exptl_crystal_size_min 0.11
_refine_diff_density_max 4.138
_refine_diff_density_min -2.028
_refine_diff_density_rms 0.172
_refine_ls_extinction_method none
_refine_ls_goodness_of_fit_ref 0.998
_refine_ls_hydrogen_treatment mixed
_refine_ls_matrix_type full
_refine_ls_number_parameters 1263
_refine_ls_number_reflns 31152
_refine_ls_number_restraints 0
_refine_ls_restrained_S_all 0.998
_refine_ls_R_factor_all 0.0689
_refine_ls_R_factor_gt 0.0378
_refine_ls_shift/su_max 0.002
_refine_ls_shift/su_mean 0.000
_refine_ls_structure_factor_coef Fsqd
_refine_ls_weighting_details 'calc w=1/[\s^2^(Fo^2^)+(0.0300P)^2^+4.2059P] where P=(Fo^2^+2Fc^2^)/3'
_refine_ls_weighting_scheme calc
_refine_ls_wR_factor_gt 0.0733
_refine_ls_wR_factor_ref 0.0836
_reflns_number_gt 22231
_reflns_number_total 31152
_reflns_threshold_expression >2sigma(I)
_cod_data_source_file om100864g_si_013.cif
_cod_data_source_block jja154
_cod_depositor_comments
;
The following automatic conversions were performed:

'_symmetry_cell_setting' value 'Triclinic' changed to 'triclinic'
according to /home/saulius/struct/CIF-dictionaries/cif_core.dic
dictionary named 'cif_core.dic' version 2.4.1 from 2010-06-29.

Automatic conversion script
Id: cif_fix_values 1715 2011-07-08 13:25:40Z adriana 
;
_cod_original_cell_volume 3923.45(6)
_cod_original_sg_symbol_H-M P-1
_cod_database_code 4063714

loop_
_symmetry_equiv_pos_as_xyz
'x, y, z'
'-x, -y, -z'

loop_
_atom_site_label
_atom_site_type_symbol
_atom_site_fract_x
_atom_site_fract_y
_atom_site_fract_z
_atom_site_U_iso_or_equiv
_atom_site_adp_type
_atom_site_occupancy
_atom_site_symmetry_multiplicity
_atom_site_calc_flag
_atom_site_refinement_flags
_atom_site_disorder_assembly
_atom_site_disorder_group
Ir1 Ir 0.496740(9) 0.150812(9) 0.429651(8) 0.01830(3) Uani 1 1 d . . .
H1A H 0.465(2) 0.050(2) 0.414(2) 0.029(11) Uiso 1 1 d . . .
H1B H 0.4092 0.1447 0.4522 0.044(14) Uiso 1 1 d R . .
P1 P 0.62864(7) 0.11859(7) 0.42338(6) 0.02489(19) Uani 1 1 d . . .
P2 P 0.51766(7) 0.29341(6) 0.50033(6) 0.02116(17) Uani 1 1 d . . .
P3 P 0.41311(7) 0.12574(6) 0.28940(6) 0.02117(17) Uani 1 1 d . . .
C1 C 0.5700(3) 0.1658(2) 0.5590(2) 0.0216(7) Uani 1 1 d . . .
C2 C 0.6370(3) 0.1246(3) 0.5810(2) 0.0253(7) Uani 1 1 d . . .
C3 C 0.6887(3) 0.1379(3) 0.6658(3) 0.0324(9) Uani 1 1 d . . .
H3 H 0.7331 0.1089 0.6796 0.039 Uiso 1 1 calc R . .
C4 C 0.6753(3) 0.1936(3) 0.7305(3) 0.0367(10) Uani 1 1 d . . .
H4 H 0.7082 0.2005 0.7884 0.044 Uiso 1 1 calc R . .
C5 C 0.6141(3) 0.2389(3) 0.7101(3) 0.0319(9) Uani 1 1 d . . .
H5 H 0.6063 0.2785 0.7541 0.038 Uiso 1 1 calc R . .
C6 C 0.5637(3) 0.2267(3) 0.6252(2) 0.0257(7) Uani 1 1 d . . .
C7 C 0.5087(3) 0.2861(3) 0.6021(3) 0.0289(8) Uani 1 1 d . . .
H7A H 0.5375 0.3450 0.6457 0.035 Uiso 1 1 calc R . .
H7B H 0.4415 0.2601 0.5960 0.035 Uiso 1 1 calc R . .
C8 C 0.4317(3) 0.3524(3) 0.4692(3) 0.0293(8) Uani 1 1 d . . .
F8A F 0.4347(2) 0.37898(17) 0.40237(16) 0.0378(6) Uani 1 1 d . . .
F8B F 0.4482(2) 0.42365(18) 0.53278(17) 0.0444(7) Uani 1 1 d . . .
F8C F 0.34339(18) 0.29866(19) 0.45055(19) 0.0417(6) Uani 1 1 d . . .
C9 C 0.6307(3) 0.3903(3) 0.5351(3) 0.0329(9) Uani 1 1 d . . .
F9A F 0.6330(3) 0.4624(2) 0.5884(3) 0.0802(12) Uani 1 1 d . . .
F9B F 0.6445(3) 0.4128(3) 0.4707(2) 0.0780(12) Uani 1 1 d . . .
F9C F 0.7035(2) 0.3711(2) 0.5755(3) 0.0656(10) Uani 1 1 d . . .
C10 C 0.6570(3) 0.0716(3) 0.5100(3) 0.0317(9) Uani 1 1 d . . .
H10A H 0.6168 0.0086 0.4915 0.038 Uiso 1 1 calc R . .
H10B H 0.7247 0.0765 0.5289 0.038 Uiso 1 1 calc R . .
C11 C 0.6255(3) 0.0273(3) 0.3345(3) 0.0358(10) Uani 1 1 d . . .
F11A F 0.5459(2) -0.04112(18) 0.30865(19) 0.0458(7) Uani 1 1 d . . .
F11B F 0.6974(2) -0.0021(2) 0.3590(2) 0.0542(8) Uani 1 1 d . . .
F11C F 0.6302(2) 0.0525(2) 0.26657(18) 0.0479(7) Uani 1 1 d . . .
C12 C 0.7464(3) 0.2011(3) 0.4393(3) 0.0361(10) Uani 1 1 d . . .
F12A F 0.7353(2) 0.2487(3) 0.3867(2) 0.0664(10) Uani 1 1 d . . .
F12B F 0.8116(2) 0.1669(3) 0.4289(3) 0.0674(10) Uani 1 1 d . . .
F12C F 0.7836(2) 0.2562(2) 0.5178(2) 0.0558(8) Uani 1 1 d . . .
C13 C 0.2907(3) 0.1350(3) 0.2546(2) 0.0286(8) Uani 1 1 d . . .
F13A F 0.29828(18) 0.22028(16) 0.28023(17) 0.0359(6) Uani 1 1 d . . .
F13B F 0.24989(18) 0.10483(18) 0.16785(15) 0.0370(6) Uani 1 1 d . . .
C14 C 0.2171(3) 0.0818(3) 0.2848(3) 0.0329(9) Uani 1 1 d . . .
F14A F 0.2382(2) 0.1154(2) 0.36735(18) 0.0494(7) Uani 1 1 d . . .
F14B F 0.2152(2) -0.00053(19) 0.2682(2) 0.0479(7) Uani 1 1 d . . .
F14C F 0.13151(18) 0.0810(2) 0.2445(2) 0.0524(8) Uani 1 1 d . . .
C15 C 0.4760(3) 0.2078(3) 0.2440(3) 0.0281(8) Uani 1 1 d . . .
F15A F 0.50544(19) 0.29029(16) 0.29845(15) 0.0361(6) Uani 1 1 d . . .
F15B F 0.55509(18) 0.18865(19) 0.24434(17) 0.0374(6) Uani 1 1 d . . .
C16 C 0.4321(3) 0.2150(3) 0.1542(3) 0.0356(9) Uani 1 1 d . . .
F16A F 0.4990(2) 0.2689(2) 0.13786(18) 0.0490(7) Uani 1 1 d . . .
F16B F 0.3629(2) 0.2476(2) 0.14998(19) 0.0481(7) Uani 1 1 d . . .
F16C F 0.3985(2) 0.13646(19) 0.09590(16) 0.0471(7) Uani 1 1 d . . .
C17 C 0.3899(3) 0.0219(3) 0.2121(3) 0.0303(8) Uani 1 1 d . . .
H17A H 0.3535 0.0212 0.1552 0.046 Uiso 1 1 calc R . .
H17B H 0.3532 -0.0267 0.2264 0.046 Uiso 1 1 calc R . .
H17C H 0.4504 0.0149 0.2128 0.046 Uiso 1 1 calc R . .
Ir2 Ir -0.067277(9) 0.305051(10) 0.114904(9) 0.02115(3) Uani 1 1 d . . .
H2A H -0.129(4) 0.301(4) 0.028(3) 0.051(15) Uiso 1 1 d . . .
H2B H -0.117(4) 0.363(4) 0.148(4) 0.054(16) Uiso 1 1 d . . .
P4 P 0.02853(7) 0.37150(7) 0.25579(6) 0.0264(2) Uani 1 1 d . . .
P5 P 0.00193(7) 0.24845(7) 0.02547(6) 0.02484(19) Uani 1 1 d . A .
P6 P -0.19071(7) 0.19256(7) 0.11338(7) 0.0278(2) Uani 1 1 d . B .
C18 C 0.0315(3) 0.4198(3) 0.1131(3) 0.0263(8) Uani 1 1 d . . .
C19 C 0.0592(3) 0.4197(3) 0.0421(3) 0.0324(9) Uani 1 1 d . . .
C20 C 0.1205(3) 0.4965(3) 0.0401(3) 0.0408(11) Uani 1 1 d . . .
H20 H 0.1376 0.4966 -0.0085 0.049 Uiso 1 1 calc R . .
C21 C 0.1566(3) 0.5725(3) 0.1085(4) 0.0428(12) Uani 1 1 d . . .
H21 H 0.1948 0.6259 0.1053 0.051 Uiso 1 1 calc R . .
C22 C 0.1376(3) 0.5714(3) 0.1812(4) 0.0418(11) Uani 1 1 d . . .
H22 H 0.1665 0.6229 0.2296 0.050 Uiso 1 1 calc R . .
C23 C 0.0762(3) 0.4952(3) 0.1841(3) 0.0319(9) Uani 1 1 d . . .
C24 C 0.0612(3) 0.4884(3) 0.2664(3) 0.0385(10) Uani 1 1 d . . .
H24A H 0.0098 0.5103 0.2730 0.046 Uiso 1 1 calc R . .
H24B H 0.1203 0.5232 0.3164 0.046 Uiso 1 1 calc R . .
C25 C -0.0141(3) 0.3705(3) 0.3477(3) 0.0380(10) Uani 1 1 d . . .
F25A F -0.0187(2) 0.2977(2) 0.36876(18) 0.0495(7) Uani 1 1 d . . .
F25B F -0.1007(2) 0.3766(2) 0.32617(18) 0.0486(7) Uani 1 1 d . . .
F25C F 0.0409(2) 0.4391(2) 0.41693(17) 0.0522(8) Uani 1 1 d . . .
C26 C 0.1463(3) 0.3594(4) 0.3079(3) 0.0377(10) Uani 1 1 d . . .
F26A F 0.2056(2) 0.3870(3) 0.2699(2) 0.0566(8) Uani 1 1 d . . .
F26B F 0.1898(2) 0.4052(2) 0.39004(17) 0.0557(8) Uani 1 1 d . . .
F26C F 0.1346(2) 0.2751(2) 0.3008(2) 0.0570(8) Uani 1 1 d . . .
C27 C 0.0250(3) 0.3330(3) -0.0269(3) 0.0350(9) Uani 1 1 d . . .
H27A H 0.0741 0.3287 -0.0516 0.042 Uiso 1 1 calc R . .
H27B H -0.0339 0.3262 -0.0729 0.042 Uiso 1 1 calc R . .
C28 C 0.1203(3) 0.2316(3) 0.0601(3) 0.0367(10) Uani 1 1 d . . .
F28A F 0.1894(4) 0.3134(4) 0.0974(6) 0.055(2) Uani 0.587(16) 1 d P A 1
F28B F 0.1418(6) 0.1901(8) 0.0016(6) 0.072(4) Uani 0.587(16) 1 d P A 1
F28C F 0.1300(4) 0.1958(7) 0.1219(6) 0.064(4) Uani 0.587(16) 1 d P A 1
F28D F 0.1720(7) 0.2759(11) 0.1348(6) 0.073(7) Uani 0.413(16) 1 d P A 2
F28E F 0.1032(7) 0.1439(7) 0.0503(9) 0.066(5) Uani 0.413(16) 1 d P A 2
F28F F 0.1676(9) 0.2446(13) 0.0080(10) 0.067(4) Uani 0.413(16) 1 d P A 2
C29 C -0.0611(4) 0.1457(4) -0.0697(3) 0.0426(11) Uani 1 1 d . . .
F29A F -0.0163(2) 0.1423(2) -0.12440(18) 0.0537(8) Uani 1 1 d . A .
F29B F -0.0691(4) 0.0734(2) -0.0494(2) 0.0844(14) Uani 1 1 d . A .
F29C F -0.1467(3) 0.1450(4) -0.1113(3) 0.108(2) Uani 1 1 d . A .
C30 C -0.1873(3) 0.0767(3) 0.1027(3) 0.0401(10) Uani 1 1 d . . .
F30A F -0.2011(2) 0.0346(2) 0.0213(2) 0.0570(8) Uani 1 1 d . . .
F30B F -0.2580(2) 0.0278(2) 0.1221(3) 0.0622(9) Uani 1 1 d . . .
C31 C -0.0950(4) 0.0733(4) 0.1599(4) 0.0513(13) Uani 1 1 d . . .
F31A F -0.0237(2) 0.1070(2) 0.1371(2) 0.0565(8) Uani 1 1 d . . .
F31B F -0.0742(3) 0.1191(3) 0.2392(2) 0.0813(13) Uani 1 1 d . . .
F31C F -0.1007(3) -0.0082(2) 0.1570(3) 0.0837(13) Uani 1 1 d . . .
C32 C -0.3035(4) 0.1634(5) 0.0172(4) 0.072(2) Uani 1 1 d . . .
F32A F -0.2711(7) 0.1367(7) -0.0585(6) 0.047(2) Uani 0.470(8) 1 d P B 1
F32B F -0.3595(6) 0.0688(6) 0.0035(5) 0.054(2) Uani 0.470(8) 1 d P B 1
F32C F -0.2922(6) 0.1656(7) -0.0502(6) 0.050(2) Uani 0.530(8) 1 d P B 2
F32D F -0.3227(5) 0.2563(5) 0.0418(5) 0.053(2) Uani 0.530(8) 1 d P B 2
C33 C -0.3572(8) 0.2072(11) -0.0034(9) 0.053(3) Uani 0.470(8) 1 d P B 1
F33A F -0.3963(8) 0.2160(10) 0.0546(6) 0.112(5) Uani 0.470(8) 1 d P B 1
F33B F -0.3095(6) 0.2849(6) -0.0020(10) 0.102(5) Uani 0.470(8) 1 d P B 1
F33C F -0.4309(6) 0.1672(7) -0.0768(5) 0.068(3) Uani 0.470(8) 1 d P B 1
C33A C -0.4031(7) 0.1057(8) 0.0040(7) 0.054(3) Uani 0.530(8) 1 d P B 2
F33D F -0.4700(5) 0.1146(7) -0.0572(6) 0.079(3) Uani 0.530(8) 1 d P B 2
F33E F -0.4283(4) 0.1131(5) 0.0717(5) 0.077(3) Uani 0.530(8) 1 d P B 2
F33F F -0.4007(5) 0.0267(5) -0.0226(5) 0.0526(18) Uani 0.530(8) 1 d P B 2
C34 C -0.2378(4) 0.2049(4) 0.1977(3) 0.0445(11) Uani 1 1 d . . .
H34A H -0.2900 0.1504 0.1864 0.067 Uiso 1 1 calc R B .
H34B H -0.2617 0.2541 0.2002 0.067 Uiso 1 1 calc R . .
H34C H -0.1874 0.2168 0.2522 0.067 Uiso 1 1 calc R . .
Ir3 Ir 0.296694(10) 0.308866(10) 0.719600(9) 0.02116(3) Uani 1 1 d . . .
H3A H 0.332(3) 0.235(3) 0.711(2) 0.035(13) Uiso 1 1 d . . .
H3B H 0.2863 0.2985 0.6267 0.059(17) Uiso 1 1 d R . .
P8 P 0.28282(7) 0.44129(7) 0.71127(7) 0.0273(2) Uani 1 1 d . . .
P7 P 0.35550(7) 0.29801(7) 0.85319(6) 0.0260(2) Uani 1 1 d . . .
P9 P 0.14685(7) 0.20594(8) 0.66612(7) 0.0314(2) Uani 1 1 d . . .
C35 C 0.4400(3) 0.3943(3) 0.7664(2) 0.0238(7) Uani 1 1 d . . .
C36 C 0.4661(3) 0.4685(3) 0.7397(3) 0.0293(8) Uani 1 1 d . . .
C37 C 0.5616(3) 0.5209(3) 0.7651(3) 0.0383(10) Uani 1 1 d . . .
H37 H 0.5785 0.5688 0.7440 0.046 Uiso 1 1 calc R . .
C38 C 0.6315(3) 0.5026(3) 0.8213(3) 0.0420(11) Uani 1 1 d . . .
H38 H 0.6967 0.5357 0.8361 0.050 Uiso 1 1 calc R . .
C39 C 0.6059(3) 0.4364(3) 0.8554(3) 0.0380(10) Uani 1 1 d . . .
H39 H 0.6535 0.4270 0.8972 0.046 Uiso 1 1 calc R . .
C40 C 0.5106(3) 0.3829(3) 0.8293(3) 0.0293(8) Uani 1 1 d . . .
C41 C 0.4809(3) 0.3155(3) 0.8715(3) 0.0354(10) Uani 1 1 d . . .
H41A H 0.5192 0.3377 0.9332 0.042 Uiso 1 1 calc R . .
H41B H 0.4891 0.2599 0.8459 0.042 Uiso 1 1 calc R . .
C42 C 0.3588(3) 0.3733(3) 0.9537(3) 0.0351(9) Uani 1 1 d . . .
F42A F 0.4014(3) 0.4559(2) 0.9596(2) 0.0618(9) Uani 1 1 d . . .
F42B F 0.2726(2) 0.3665(3) 0.9526(2) 0.0704(11) Uani 1 1 d . . .
F42C F 0.4055(3) 0.3616(3) 1.02411(19) 0.0833(14) Uani 1 1 d . . .
C43 C 0.3245(3) 0.1926(3) 0.8795(3) 0.0363(9) Uani 1 1 d . . .
F43A F 0.3200(2) 0.12642(19) 0.81707(18) 0.0469(7) Uani 1 1 d . . .
F43B F 0.2403(2) 0.1717(2) 0.88807(19) 0.0482(7) Uani 1 1 d . . .
F43C F 0.3880(2) 0.1945(2) 0.95083(18) 0.0535(8) Uani 1 1 d . . .
C44 C 0.3876(3) 0.4935(3) 0.6885(3) 0.0348(9) Uani 1 1 d . . .
H44A H 0.3757 0.4716 0.6270 0.042 Uiso 1 1 calc R . .
H44B H 0.4045 0.5584 0.7060 0.042 Uiso 1 1 calc R . .
C45 C 0.2861(3) 0.5307(3) 0.8014(3) 0.0397(10) Uani 1 1 d . . .
F45A F 0.3699(2) 0.5595(2) 0.8648(2) 0.0593(9) Uani 1 1 d . . .
F45B F 0.2205(3) 0.5031(3) 0.8323(3) 0.0797(12) Uani 1 1 d . . .
F45C F 0.2767(3) 0.6017(2) 0.7813(2) 0.0744(11) Uani 1 1 d . . .
C46 C 0.1883(4) 0.4523(4) 0.6215(3) 0.0428(12) Uani 1 1 d . . .
F46A F 0.1059(2) 0.4404(2) 0.6333(2) 0.0540(8) Uani 1 1 d . . .
F46B F 0.2152(2) 0.5320(2) 0.6120(2) 0.0544(8) Uani 1 1 d . . .
F46C F 0.1740(3) 0.3935(2) 0.54933(19) 0.0595(9) Uani 1 1 d . . .
C47 C 0.0663(3) 0.2419(4) 0.7205(3) 0.0393(11) Uani 1 1 d . . .
F47A F 0.10580(18) 0.2444(2) 0.80201(16) 0.0453(7) Uani 1 1 d . . .
F47B F 0.0740(2) 0.3259(2) 0.7225(2) 0.0587(9) Uani 1 1 d . . .
C48 C -0.0403(4) 0.1918(5) 0.6928(4) 0.0566(16) Uani 1 1 d . . .
F48A F -0.0565(2) 0.1081(3) 0.6887(2) 0.0711(11) Uani 1 1 d . . .
F48B F -0.0713(2) 0.2296(3) 0.7503(2) 0.0649(10) Uani 1 1 d . . .
F48C F -0.0882(2) 0.1941(4) 0.6184(2) 0.0915(15) Uani 1 1 d . . .
C49 C 0.0689(3) 0.1762(4) 0.5499(3) 0.0459(12) Uani 1 1 d . . .
F49A F 0.0395(2) 0.2432(2) 0.53669(19) 0.0561(8) Uani 1 1 d . . .
F49B F -0.0090(2) 0.1036(3) 0.52969(19) 0.0688(11) Uani 1 1 d . . .
C50 C 0.1146(4) 0.1515(4) 0.4848(3) 0.0540(15) Uani 1 1 d . . .
F50A F 0.1768(2) 0.2217(2) 0.48271(18) 0.0568(8) Uani 1 1 d . . .
F50B F 0.1594(3) 0.0966(3) 0.5045(2) 0.0709(10) Uani 1 1 d . . .
F50C F 0.0496(3) 0.1122(3) 0.4074(2) 0.0860(13) Uani 1 1 d . . .
C51 C 0.1309(4) 0.0965(3) 0.6749(3) 0.0462(12) Uani 1 1 d . . .
H51A H 0.0631 0.0605 0.6492 0.069 Uiso 1 1 calc R . .
H51B H 0.1550 0.1005 0.7351 0.069 Uiso 1 1 calc R . .
H51C H 0.1661 0.0693 0.6452 0.069 Uiso 1 1 calc R . .

loop_
_atom_site_aniso_label
_atom_site_aniso_U_11
_atom_site_aniso_U_22
_atom_site_aniso_U_33
_atom_site_aniso_U_23
_atom_site_aniso_U_13
_atom_site_aniso_U_12
Ir1 0.02177(6) 0.01648(6) 0.02027(6) 0.00794(5) 0.01030(5) 0.00765(5)
P1 0.0275(4) 0.0276(5) 0.0296(5) 0.0142(4) 0.0161(4) 0.0148(4)
P2 0.0257(4) 0.0172(4) 0.0227(4) 0.0074(4) 0.0102(3) 0.0085(4)
P3 0.0253(4) 0.0192(4) 0.0200(4) 0.0071(3) 0.0089(3) 0.0078(4)
C1 0.0246(16) 0.0195(17) 0.0229(16) 0.0114(14) 0.0092(13) 0.0065(14)
C2 0.0295(18) 0.0226(19) 0.0295(18) 0.0162(15) 0.0137(15) 0.0086(15)
C3 0.034(2) 0.031(2) 0.036(2) 0.0205(18) 0.0111(17) 0.0119(18)
C4 0.046(2) 0.031(2) 0.028(2) 0.0175(18) 0.0063(18) 0.0058(19)
C5 0.044(2) 0.024(2) 0.0240(18) 0.0081(16) 0.0117(17) 0.0067(18)
C6 0.0338(19) 0.0213(18) 0.0251(17) 0.0118(15) 0.0132(15) 0.0082(15)
C7 0.042(2) 0.024(2) 0.0274(18) 0.0103(16) 0.0163(17) 0.0155(17)
C8 0.039(2) 0.026(2) 0.0289(19) 0.0090(16) 0.0134(16) 0.0189(18)
F8A 0.0555(16) 0.0338(14) 0.0347(13) 0.0179(11) 0.0164(12) 0.0261(13)
F8B 0.0661(18) 0.0333(15) 0.0363(14) 0.0032(11) 0.0157(13) 0.0308(14)
F8C 0.0318(13) 0.0425(16) 0.0579(17) 0.0190(13) 0.0184(12) 0.0191(12)
C9 0.036(2) 0.022(2) 0.037(2) 0.0098(17) 0.0129(18) 0.0046(17)
F9A 0.061(2) 0.0291(18) 0.114(3) -0.0214(19) 0.036(2) -0.0085(15)
F9B 0.067(2) 0.082(3) 0.055(2) 0.036(2) 0.0153(17) -0.0242(19)
F9C 0.0301(14) 0.048(2) 0.098(3) 0.0315(19) -0.0030(15) 0.0029(13)
C10 0.039(2) 0.032(2) 0.038(2) 0.0205(18) 0.0187(18) 0.0201(19)
C11 0.041(2) 0.038(3) 0.043(2) 0.016(2) 0.024(2) 0.024(2)
F11A 0.0586(18) 0.0306(15) 0.0518(17) 0.0068(13) 0.0258(14) 0.0199(14)
F11B 0.0596(18) 0.063(2) 0.0640(19) 0.0202(16) 0.0325(16) 0.0481(17)
F11C 0.0659(19) 0.0546(19) 0.0426(15) 0.0176(14) 0.0370(14) 0.0305(16)
C12 0.031(2) 0.045(3) 0.040(2) 0.020(2) 0.0166(18) 0.015(2)
F12A 0.0422(16) 0.082(3) 0.078(2) 0.060(2) 0.0178(16) 0.0037(16)
F12B 0.0361(16) 0.078(3) 0.100(3) 0.025(2) 0.0377(18) 0.0260(17)
F12C 0.0440(16) 0.052(2) 0.0540(19) 0.0108(15) 0.0141(14) -0.0009(14)
C13 0.0292(18) 0.029(2) 0.0253(18) 0.0089(16) 0.0050(15) 0.0109(16)
F13A 0.0378(13) 0.0248(13) 0.0453(14) 0.0115(11) 0.0111(11) 0.0150(11)
F13B 0.0386(13) 0.0386(15) 0.0273(12) 0.0113(11) 0.0032(10) 0.0120(12)
C14 0.0282(19) 0.035(2) 0.035(2) 0.0117(18) 0.0087(16) 0.0130(18)
F14A 0.0355(14) 0.068(2) 0.0407(15) 0.0144(14) 0.0189(12) 0.0077(14)
F14B 0.0461(16) 0.0333(16) 0.074(2) 0.0252(15) 0.0287(15) 0.0150(13)
F14C 0.0261(12) 0.069(2) 0.067(2) 0.0342(17) 0.0115(13) 0.0203(14)
C15 0.036(2) 0.0225(19) 0.0270(18) 0.0089(15) 0.0145(16) 0.0078(16)
F15A 0.0500(15) 0.0210(12) 0.0316(12) 0.0084(10) 0.0163(11) 0.0018(11)
F15B 0.0367(13) 0.0478(16) 0.0411(14) 0.0241(13) 0.0230(11) 0.0178(12)
C16 0.045(2) 0.035(2) 0.027(2) 0.0165(18) 0.0131(18) 0.010(2)
F16A 0.0571(17) 0.0515(19) 0.0389(15) 0.0283(14) 0.0201(13) 0.0053(14)
F16B 0.0559(17) 0.0475(18) 0.0493(16) 0.0314(14) 0.0140(14) 0.0237(15)
F16C 0.0691(19) 0.0397(16) 0.0246(12) 0.0095(11) 0.0139(13) 0.0101(14)
C17 0.042(2) 0.0202(19) 0.0251(18) 0.0048(15) 0.0112(16) 0.0086(17)
Ir2 0.02014(6) 0.02300(7) 0.02174(6) 0.00966(5) 0.00813(5) 0.00707(5)
P4 0.0260(4) 0.0283(5) 0.0233(4) 0.0078(4) 0.0073(4) 0.0089(4)
P5 0.0258(4) 0.0278(5) 0.0231(4) 0.0100(4) 0.0106(4) 0.0093(4)
P6 0.0252(4) 0.0281(5) 0.0300(5) 0.0118(4) 0.0114(4) 0.0053(4)
C18 0.0226(16) 0.028(2) 0.0338(19) 0.0165(16) 0.0099(15) 0.0118(15)
C19 0.0275(18) 0.038(2) 0.041(2) 0.022(2) 0.0153(17) 0.0152(18)
C20 0.032(2) 0.049(3) 0.060(3) 0.039(3) 0.024(2) 0.019(2)
C21 0.030(2) 0.036(3) 0.069(3) 0.031(3) 0.018(2) 0.0094(19)
C22 0.030(2) 0.026(2) 0.064(3) 0.018(2) 0.010(2) 0.0075(18)
C23 0.0264(18) 0.026(2) 0.042(2) 0.0144(18) 0.0088(17) 0.0088(16)
C24 0.041(2) 0.028(2) 0.038(2) 0.0047(18) 0.0098(19) 0.0071(19)
C25 0.042(2) 0.049(3) 0.027(2) 0.010(2) 0.0156(18) 0.021(2)
F25A 0.0645(19) 0.064(2) 0.0414(15) 0.0311(15) 0.0303(14) 0.0312(17)
F25B 0.0436(15) 0.068(2) 0.0440(16) 0.0150(15) 0.0227(13) 0.0284(15)
F25C 0.0605(18) 0.061(2) 0.0266(13) -0.0008(13) 0.0126(13) 0.0240(16)
C26 0.031(2) 0.050(3) 0.032(2) 0.016(2) 0.0104(17) 0.014(2)
F26A 0.0315(14) 0.091(3) 0.0539(18) 0.0322(18) 0.0198(13) 0.0194(16)
F26B 0.0396(15) 0.082(2) 0.0300(14) 0.0096(15) 0.0011(12) 0.0170(16)
F26C 0.0431(16) 0.053(2) 0.074(2) 0.0255(17) 0.0088(15) 0.0259(15)
C27 0.040(2) 0.045(3) 0.035(2) 0.027(2) 0.0211(18) 0.018(2)
C28 0.033(2) 0.045(3) 0.041(2) 0.016(2) 0.0206(19) 0.018(2)
F28A 0.028(2) 0.051(4) 0.075(6) 0.017(3) 0.007(3) 0.010(2)
F28B 0.056(5) 0.092(8) 0.065(4) -0.006(5) 0.030(4) 0.038(5)
F28C 0.041(3) 0.101(8) 0.085(7) 0.069(7) 0.028(4) 0.041(5)
F28D 0.043(5) 0.117(15) 0.039(5) -0.012(7) -0.002(4) 0.047(8)
F28E 0.061(5) 0.063(7) 0.101(11) 0.046(7) 0.031(6) 0.044(5)
F28F 0.055(7) 0.117(12) 0.079(8) 0.059(10) 0.052(6) 0.054(8)
C29 0.043(3) 0.044(3) 0.033(2) 0.002(2) 0.019(2) 0.008(2)
F29A 0.072(2) 0.057(2) 0.0338(14) 0.0061(14) 0.0300(14) 0.0195(17)
F29B 0.146(4) 0.0285(18) 0.064(2) -0.0007(16) 0.064(2) -0.007(2)
F29C 0.047(2) 0.139(4) 0.069(3) -0.056(3) -0.0156(18) 0.035(2)
C30 0.037(2) 0.030(2) 0.051(3) 0.015(2) 0.022(2) 0.0012(19)
F30A 0.0523(18) 0.0412(18) 0.061(2) -0.0044(15) 0.0248(15) 0.0020(14)
F30B 0.0593(19) 0.0378(18) 0.099(3) 0.0312(18) 0.0480(19) 0.0029(15)
C31 0.059(3) 0.040(3) 0.070(4) 0.036(3) 0.030(3) 0.018(3)
F31A 0.0445(16) 0.0498(19) 0.085(2) 0.0402(18) 0.0235(16) 0.0169(15)
F31B 0.107(3) 0.106(3) 0.050(2) 0.038(2) 0.020(2) 0.067(3)
F31C 0.093(3) 0.049(2) 0.150(4) 0.065(3) 0.067(3) 0.038(2)
C32 0.030(2) 0.107(6) 0.054(3) 0.039(4) 0.003(2) -0.010(3)
F32A 0.038(5) 0.060(6) 0.030(3) 0.002(4) 0.011(3) 0.006(3)
F32B 0.039(4) 0.044(5) 0.059(5) 0.012(4) 0.006(4) 0.000(4)
F32C 0.029(3) 0.082(7) 0.033(4) 0.015(4) 0.010(2) 0.012(3)
F32D 0.040(4) 0.037(4) 0.071(5) 0.010(3) 0.006(3) 0.018(3)
C33 0.031(5) 0.059(9) 0.057(8) 0.016(7) -0.002(5) 0.019(6)
F33A 0.100(8) 0.198(14) 0.079(6) 0.034(7) 0.036(6) 0.118(10)
F33B 0.046(5) 0.053(6) 0.190(13) 0.055(7) 0.007(6) 0.019(4)
F33C 0.040(4) 0.075(6) 0.067(5) 0.016(4) -0.011(3) 0.022(4)
C33A 0.029(4) 0.055(7) 0.056(6) -0.007(5) 0.016(4) 0.003(5)
F33D 0.033(3) 0.082(6) 0.094(6) 0.015(5) -0.001(4) 0.014(4)
F33E 0.042(3) 0.086(6) 0.081(5) -0.012(4) 0.039(3) 0.000(3)
F33F 0.036(3) 0.042(4) 0.059(4) -0.006(3) 0.018(3) -0.001(3)
C34 0.042(2) 0.051(3) 0.052(3) 0.022(2) 0.032(2) 0.013(2)
Ir3 0.02053(6) 0.02251(7) 0.01980(6) 0.00645(5) 0.00992(5) 0.00387(5)
P8 0.0287(5) 0.0312(6) 0.0300(5) 0.0142(4) 0.0154(4) 0.0139(4)
P7 0.0288(5) 0.0276(5) 0.0228(4) 0.0104(4) 0.0115(4) 0.0077(4)
P9 0.0241(5) 0.0359(6) 0.0283(5) 0.0089(4) 0.0098(4) 0.0021(4)
C35 0.0226(16) 0.0223(18) 0.0258(17) 0.0044(14) 0.0112(14) 0.0068(14)
C36 0.0291(18) 0.0204(19) 0.041(2) 0.0081(17) 0.0200(17) 0.0057(15)
C37 0.040(2) 0.024(2) 0.053(3) 0.007(2) 0.029(2) 0.0047(18)
C38 0.0244(19) 0.039(3) 0.052(3) 0.000(2) 0.0170(19) 0.0018(18)
C39 0.0200(17) 0.048(3) 0.036(2) 0.002(2) 0.0063(16) 0.0086(18)
C40 0.0273(18) 0.032(2) 0.0269(18) 0.0059(16) 0.0109(15) 0.0102(17)
C41 0.032(2) 0.048(3) 0.032(2) 0.019(2) 0.0111(17) 0.018(2)
C42 0.040(2) 0.037(3) 0.0219(18) 0.0058(17) 0.0096(16) 0.0071(19)
F42A 0.083(2) 0.0347(18) 0.0456(17) -0.0041(14) 0.0280(17) -0.0043(16)
F42B 0.0458(17) 0.083(3) 0.059(2) -0.0184(18) 0.0284(16) 0.0076(17)
F42C 0.146(4) 0.099(3) 0.0224(14) 0.0182(17) 0.0198(18) 0.081(3)
C43 0.045(2) 0.035(2) 0.035(2) 0.0168(19) 0.0197(19) 0.012(2)
F43A 0.071(2) 0.0322(15) 0.0468(16) 0.0167(13) 0.0306(15) 0.0199(14)
F43B 0.0519(17) 0.0435(17) 0.0557(17) 0.0251(14) 0.0301(14) 0.0079(14)
F43C 0.070(2) 0.060(2) 0.0409(16) 0.0335(15) 0.0170(14) 0.0280(17)
C44 0.040(2) 0.031(2) 0.051(3) 0.025(2) 0.029(2) 0.0167(19)
C45 0.042(2) 0.036(3) 0.048(3) 0.013(2) 0.021(2) 0.018(2)
F45A 0.068(2) 0.056(2) 0.0443(17) 0.0013(15) 0.0095(15) 0.0289(18)
F45B 0.082(3) 0.064(2) 0.094(3) -0.004(2) 0.070(2) 0.011(2)
F45C 0.118(3) 0.049(2) 0.070(2) 0.0210(18) 0.029(2) 0.055(2)
C46 0.044(3) 0.062(3) 0.043(3) 0.033(3) 0.022(2) 0.030(3)
F46A 0.0385(15) 0.077(2) 0.065(2) 0.0414(18) 0.0211(14) 0.0316(16)
F46B 0.0617(19) 0.068(2) 0.072(2) 0.0520(18) 0.0392(17) 0.0413(18)
F46C 0.075(2) 0.077(2) 0.0336(15) 0.0210(16) 0.0133(15) 0.041(2)
C47 0.029(2) 0.057(3) 0.038(2) 0.025(2) 0.0158(18) 0.012(2)
F47A 0.0333(13) 0.072(2) 0.0290(13) 0.0166(13) 0.0129(11) 0.0144(14)
F47B 0.0540(18) 0.070(2) 0.078(2) 0.0374(19) 0.0425(17) 0.0314(17)
C48 0.029(2) 0.096(5) 0.046(3) 0.034(3) 0.014(2) 0.013(3)
F48A 0.0474(18) 0.080(3) 0.066(2) 0.017(2) 0.0271(17) -0.0116(18)
F48B 0.0353(15) 0.117(3) 0.0585(19) 0.036(2) 0.0274(14) 0.0335(18)
F48C 0.0375(17) 0.179(5) 0.050(2) 0.057(3) 0.0068(15) 0.020(2)
C49 0.031(2) 0.054(3) 0.036(2) 0.015(2) 0.0083(18) -0.006(2)
F49A 0.0486(17) 0.084(3) 0.0412(16) 0.0331(17) 0.0132(13) 0.0238(17)
F49B 0.0416(16) 0.087(3) 0.0358(16) 0.0118(16) 0.0023(13) -0.0242(16)
C50 0.051(3) 0.055(4) 0.033(3) 0.011(2) 0.008(2) -0.006(3)
F50A 0.0556(18) 0.060(2) 0.0360(15) 0.0063(14) 0.0217(14) -0.0067(15)
F50B 0.099(3) 0.069(3) 0.057(2) 0.0173(19) 0.047(2) 0.029(2)
F50C 0.081(3) 0.094(3) 0.0300(16) -0.0040(17) 0.0122(16) -0.025(2)
C51 0.041(2) 0.036(3) 0.048(3) 0.016(2) 0.009(2) -0.003(2)

loop_
_atom_type_symbol
_atom_type_description
_atom_type_scat_dispersion_real
_atom_type_scat_dispersion_imag
_atom_type_scat_source
C C 0.0033 0.0016 'International Tables Vol C Tables 4.2.6.8 and 6.1.1.4'
H H 0.0000 0.0000 'International Tables Vol C Tables 4.2.6.8 and 6.1.1.4'
F F 0.0171 0.0103 'International Tables Vol C Tables 4.2.6.8 and 6.1.1.4'
P P 0.1023 0.0942 'International Tables Vol C Tables 4.2.6.8 and 6.1.1.4'
Ir Ir -1.4442 7.9887 'International Tables Vol C Tables 4.2.6.8 and 6.1.1.4'

loop_
_geom_angle_atom_site_label_1
_geom_angle_atom_site_label_2
_geom_angle_atom_site_label_3
_geom_angle
C1 Ir1 P3 176.46(10)
C1 Ir1 P1 78.13(10)
P3 Ir1 P1 101.88(3)
C1 Ir1 P2 76.52(10)
P3 Ir1 P2 106.43(3)
P1 Ir1 P2 118.02(4)
C1 Ir1 H1A 87.2(12)
P3 Ir1 H1A 89.4(12)
P1 Ir1 H1A 76.8(12)
P2 Ir1 H1A 154.2(12)
C1 Ir1 H1B 87.0
P3 Ir1 H1B 91.9
P1 Ir1 H1B 156.8
P2 Ir1 H1B 74.6
H1A Ir1 H1B 84.8
C10 P1 C12 104.0(2)
C10 P1 C11 98.8(2)
C12 P1 C11 97.7(2)
C10 P1 Ir1 103.03(14)
C12 P1 Ir1 125.59(15)
C11 P1 Ir1 123.47(15)
C7 P2 C9 102.2(2)
C7 P2 C8 100.17(18)
C9 P2 C8 97.37(19)
C7 P2 Ir1 102.82(13)
C9 P2 Ir1 124.62(14)
C8 P2 Ir1 125.21(14)
C17 P3 C13 99.96(19)
C17 P3 C15 101.36(19)
C13 P3 C15 99.80(18)
C17 P3 Ir1 119.24(13)
C13 P3 Ir1 120.83(13)
C15 P3 Ir1 112.31(13)
C6 C1 C2 117.3(3)
C6 C1 Ir1 121.1(2)
C2 C1 Ir1 121.0(3)
C3 C2 C1 121.1(4)
C3 C2 C10 120.9(3)
C1 C2 C10 117.8(3)
C4 C3 C2 120.1(4)
C4 C3 H3 120.0
C2 C3 H3 120.0
C5 C4 C3 119.6(4)
C5 C4 H4 120.2
C3 C4 H4 120.2
C4 C5 C6 120.1(4)
C4 C5 H5 119.9
C6 C5 H5 119.9
C5 C6 C1 121.4(4)
C5 C6 C7 120.4(4)
C1 C6 C7 117.9(3)
C6 C7 P2 103.7(3)
C6 C7 H7A 111.0
P2 C7 H7A 111.0
C6 C7 H7B 111.0
P2 C7 H7B 111.0
H7A C7 H7B 109.0
F8A C8 F8C 108.2(3)
F8A C8 F8B 107.0(3)
F8C C8 F8B 106.9(3)
F8A C8 P2 113.3(3)
F8C C8 P2 109.3(3)
F8B C8 P2 111.8(3)
F9B C9 F9C 109.0(4)
F9B C9 F9A 106.0(4)
F9C C9 F9A 105.9(4)
F9B C9 P2 111.8(3)
F9C C9 P2 109.8(3)
F9A C9 P2 114.0(3)
C2 C10 P1 105.6(3)
C2 C10 H10A 110.6
P1 C10 H10A 110.6
C2 C10 H10B 110.6
P1 C10 H10B 110.6
H10A C10 H10B 108.7
F11A C11 F11B 106.8(4)
F11A C11 F11C 107.5(4)
F11B C11 F11C 107.1(4)
F11A C11 P1 110.5(3)
F11B C11 P1 112.2(3)
F11C C11 P1 112.5(3)
F12C C12 F12B 106.2(4)
F12C C12 F12A 107.4(4)
F12B C12 F12A 107.3(4)
F12C C12 P1 109.4(3)
F12B C12 P1 115.1(4)
F12A C12 P1 111.0(3)
F13A C13 F13B 107.6(3)
F13A C13 C14 107.9(3)
F13B C13 C14 104.7(3)
F13A C13 P3 109.8(3)
F13B C13 P3 109.8(3)
C14 C13 P3 116.7(3)
F14C C14 F14A 108.3(4)
F14C C14 F14B 108.3(4)
F14A C14 F14B 108.7(4)
F14C C14 C13 110.6(3)
F14A C14 C13 111.6(4)
F14B C14 C13 109.2(3)
F15A C15 F15B 107.1(3)
F15A C15 C16 105.4(3)
F15B C15 C16 105.2(3)
F15A C15 P3 109.2(3)
F15B C15 P3 104.3(2)
C16 C15 P3 124.5(3)
F16B C16 F16A 108.1(4)
F16B C16 F16C 109.5(4)
F16A C16 F16C 109.0(4)
F16B C16 C15 111.2(4)
F16A C16 C15 108.9(4)
F16C C16 C15 110.1(3)
P3 C17 H17A 109.5
P3 C17 H17B 109.5
H17A C17 H17B 109.5
P3 C17 H17C 109.5
H17A C17 H17C 109.5
H17B C17 H17C 109.5
C18 Ir2 P6 170.99(10)
C18 Ir2 P4 77.15(11)
P6 Ir2 P4 105.16(4)
C18 Ir2 P5 77.05(11)
P6 Ir2 P5 108.97(4)
P4 Ir2 P5 116.30(4)
C18 Ir2 H2A 86(2)
P6 Ir2 H2A 88(2)
P4 Ir2 H2A 156(2)
P5 Ir2 H2A 77(2)
C18 Ir2 H2B 88(2)
P6 Ir2 H2B 84(2)
P4 Ir2 H2B 77(2)
P5 Ir2 H2B 156(2)
H2A Ir2 H2B 85(3)
C24 P4 C26 103.3(2)
C24 P4 C25 100.0(2)
C26 P4 C25 96.7(2)
C24 P4 Ir2 102.93(15)
C26 P4 Ir2 125.19(16)
C25 P4 Ir2 124.55(16)
C27 P5 C29 100.8(2)
C27 P5 C28 102.3(2)
C29 P5 C28 96.7(2)
C27 P5 Ir2 102.03(15)
C29 P5 Ir2 124.89(16)
C28 P5 Ir2 125.73(15)
C34 P6 C30 98.8(2)
C34 P6 C32 100.1(3)
C30 P6 C32 98.3(3)
C34 P6 Ir2 120.91(19)
C30 P6 Ir2 122.40(15)
C32 P6 Ir2 112.0(2)
C23 C18 C19 117.9(4)
C23 C18 Ir2 121.1(3)
C19 C18 Ir2 120.8(3)
C20 C19 C18 120.2(4)
C20 C19 C27 122.3(4)
C18 C19 C27 117.3(4)
C21 C20 C19 120.1(5)
C21 C20 H20 120.0
C19 C20 H20 120.0
C22 C21 C20 120.3(4)
C22 C21 H21 119.8
C20 C21 H21 119.8
C21 C22 C23 120.1(5)
C21 C22 H22 120.0
C23 C22 H22 120.0
C22 C23 C18 120.8(4)
C22 C23 C24 121.6(4)
C18 C23 C24 117.4(4)
C23 C24 P4 105.1(3)
C23 C24 H24A 110.7
P4 C24 H24A 110.7
C23 C24 H24B 110.7
P4 C24 H24B 110.7
H24A C24 H24B 108.8
F25A C25 F25C 108.1(4)
F25A C25 F25B 108.5(4)
F25C C25 F25B 106.0(4)
F25A C25 P4 112.3(3)
F25C C25 P4 112.5(4)
F25B C25 P4 109.2(3)
F26A C26 F26B 106.6(4)
F26A C26 F26C 108.2(4)
F26B C26 F26C 107.3(4)
F26A C26 P4 109.7(3)
F26B C26 P4 114.4(3)
F26C C26 P4 110.4(3)
C19 C27 P5 105.3(3)
C19 C27 H27A 110.7
P5 C27 H27A 110.7
C19 C27 H27B 110.7
P5 C27 H27B 110.7
H27A C27 H27B 108.8
F28D C28 F28B 129.0(6)
F28D C28 F28C 58.5(8)
F28B C28 F28C 109.9(8)
F28D C28 F28F 110.4(10)
F28B C28 F28F 38.1(6)
F28C C28 F28F 133.9(6)
F28D C28 F28E 109.6(9)
F28B C28 F28E 64.3(7)
F28C C28 F28E 54.1(6)
F28F C28 F28E 101.6(9)
F28D C28 F28A 46.2(7)
F28B C28 F28A 106.7(6)
F28C C28 F28A 103.6(6)
F28F C28 F28A 72.1(8)
F28E C28 F28A 143.4(6)
F28D C28 P5 113.2(5)
F28B C28 P5 116.5(5)
F28C C28 P5 112.0(4)
F28F C28 P5 113.0(5)
F28E C28 P5 108.3(5)
F28A C28 P5 107.1(4)
F29B C29 F29C 109.4(5)
F29B C29 F29A 105.8(4)
F29C C29 F29A 106.8(4)
F29B C29 P5 113.1(3)
F29C C29 P5 109.2(4)
F29A C29 P5 112.4(4)
F30A C30 F30B 106.9(4)
F30A C30 C31 107.7(4)
F30B C30 C31 106.2(4)
F30A C30 P6 110.2(3)
F30B C30 P6 111.0(3)
C31 C30 P6 114.5(4)
F31A C31 F31B 107.7(5)
F31A C31 F31C 107.6(5)
F31B C31 F31C 108.2(5)
F31A C31 C30 111.1(4)
F31B C31 C30 110.3(5)
F31C C31 C30 111.8(5)
F32C C32 C33 83.1(9)
F32C C32 F32B 106.3(8)
C33 C32 F32B 112.2(8)
F32C C32 C33A 112.9(7)
C33 C32 C33A 74.0(9)
F32B C32 C33A 39.8(5)
F32C C32 F32A 24.2(6)
C33 C32 F32A 106.7(9)
F32B C32 F32A 92.2(7)
C33A C32 F32A 114.1(7)
F32C C32 F32D 98.6(7)
C33 C32 F32D 33.3(7)
F32B C32 F32D 133.8(6)
C33A C32 F32D 94.8(7)
F32A C32 F32D 121.6(7)
F32C C32 P6 116.1(5)
C33 C32 P6 131.2(9)
F32B C32 P6 104.8(5)
C33A C32 P6 126.6(6)
F32A C32 P6 102.4(5)
F32D C32 P6 97.9(4)
C32 C33 F33B 112.0(10)
C32 C33 F33A 105.4(11)
F33B C33 F33A 108.9(16)
C32 C33 F33C 115.8(13)
F33B C33 F33C 109.9(12)
F33A C33 F33C 104.2(11)
F33F C33A F33D 107.6(9)
F33F C33A F33E 109.3(11)
F33D C33A F33E 107.7(9)
F33F C33A C32 101.8(9)
F33D C33A C32 112.8(10)
F33E C33A C32 117.2(8)
P6 C34 H34A 109.5
P6 C34 H34B 109.5
H34A C34 H34B 109.5
P6 C34 H34C 109.5
H34A C34 H34C 109.5
H34B C34 H34C 109.5
C35 Ir3 P9 174.69(10)
C35 Ir3 P8 77.04(10)
P9 Ir3 P8 107.85(4)
C35 Ir3 P7 77.20(11)
P9 Ir3 P7 101.89(4)
P8 Ir3 P7 117.01(4)
C35 Ir3 H3A 87.5(15)
P9 Ir3 H3A 87.2(15)
P8 Ir3 H3A 158.5(15)
P7 Ir3 H3A 72.9(14)
C35 Ir3 H3B 92.8
P9 Ir3 H3B 86.1
P8 Ir3 H3B 79.8
P7 Ir3 H3B 157.0
H3A Ir3 H3B 86.2
C44 P8 C45 103.2(2)
C44 P8 C46 98.9(2)
C45 P8 C46 98.5(2)
C44 P8 Ir3 103.10(14)
C45 P8 Ir3 125.12(16)
C46 P8 Ir3 123.52(19)
C41 P7 C43 98.2(2)
C41 P7 C42 103.6(2)
C43 P7 C42 97.6(2)
C41 P7 Ir3 103.78(14)
C43 P7 Ir3 124.02(15)
C42 P7 Ir3 125.08(15)
C51 P9 C49 99.7(2)
C51 P9 C47 102.1(2)
C49 P9 C47 100.3(2)
C51 P9 Ir3 119.38(17)
C49 P9 Ir3 120.38(16)
C47 P9 Ir3 111.91(17)
C40 C35 C36 117.6(4)
C40 C35 Ir3 121.3(3)
C36 C35 Ir3 120.9(3)
C37 C36 C35 120.9(4)
C37 C36 C44 121.1(4)
C35 C36 C44 117.8(3)
C38 C37 C36 119.8(4)
C38 C37 H37 120.1
C36 C37 H37 120.1
C39 C38 C37 119.7(4)
C39 C38 H38 120.1
C37 C38 H38 120.1
C38 C39 C40 120.7(4)
C38 C39 H39 119.7
C40 C39 H39 119.7
C35 C40 C39 120.5(4)
C35 C40 C41 118.3(4)
C39 C40 C41 121.1(4)
C40 C41 P7 105.3(3)
C40 C41 H41A 110.7
P7 C41 H41A 110.7
C40 C41 H41B 110.7
P7 C41 H41B 110.7
H41A C41 H41B 108.8
F42C C42 F42B 108.0(4)
F42C C42 F42A 106.5(4)
F42B C42 F42A 106.5(4)
F42C C42 P7 114.7(3)
F42B C42 P7 111.7(3)
F42A C42 P7 108.9(3)
F43C C43 F43B 107.1(4)
F43C C43 F43A 106.8(4)
F43B C43 F43A 107.2(4)
F43C C43 P7 113.4(3)
F43B C43 P7 112.1(3)
F43A C43 P7 109.9(3)
C36 C44 P8 105.4(3)
C36 C44 H44A 110.7
P8 C44 H44A 110.7
C36 C44 H44B 110.7
P8 C44 H44B 110.7
H44A C44 H44B 108.8
F45B C45 F45C 107.4(4)
F45B C45 F45A 107.2(4)
F45C C45 F45A 105.3(4)
F45B C45 P8 112.4(4)
F45C C45 P8 114.2(4)
F45A C45 P8 109.8(3)
F46C C46 F46A 109.0(5)
F46C C46 F46B 107.5(4)
F46A C46 F46B 106.8(4)
F46C C46 P8 108.9(3)
F46A C46 P8 112.9(3)
F46B C46 P8 111.6(4)
F47A C47 F47B 106.6(4)
F47A C47 C48 106.1(4)
F47B C47 C48 105.3(4)
F47A C47 P9 104.2(3)
F47B C47 P9 109.1(3)
C48 C47 P9 124.3(4)
F48C C48 F48A 108.1(6)
F48C C48 F48B 108.8(5)
F48A C48 F48B 109.3(5)
F48C C48 C47 111.9(5)
F48A C48 C47 110.6(5)
F48B C48 C47 108.0(5)
F49A C49 F49B 108.6(4)
F49A C49 C50 108.0(4)
F49B C49 C50 104.8(4)
F49A C49 P9 110.1(4)
F49B C49 P9 109.3(3)
C50 C49 P9 115.7(4)
F50A C50 F50C 107.6(4)
F50A C50 F50B 108.3(5)
F50C C50 F50B 108.2(5)
F50A C50 C49 111.5(5)
F50C C50 C49 110.9(5)
F50B C50 C49 110.2(4)
P9 C51 H51A 109.5
P9 C51 H51B 109.5
H51A C51 H51B 109.5
P9 C51 H51C 109.5
H51A C51 H51C 109.5
H51B C51 H51C 109.5

loop_
_geom_bond_atom_site_label_1
_geom_bond_atom_site_label_2
_geom_bond_distance
Ir1 C1 2.123(3)
Ir1 P3 2.2836(9)
Ir1 P1 2.2891(9)
Ir1 P2 2.3017(9)
Ir1 H1A 1.55(3)
Ir1 H1B 1.5113
P1 C10 1.829(4)
P1 C12 1.885(5)
P1 C11 1.888(5)
P2 C7 1.827(4)
P2 C9 1.882(4)
P2 C8 1.887(4)
P3 C17 1.810(4)
P3 C13 1.895(4)
P3 C15 1.903(4)
C1 C6 1.397(5)
C1 C2 1.404(5)
C2 C3 1.391(6)
C2 C10 1.508(6)
C3 C4 1.390(7)
C3 H3 0.9500
C4 C5 1.381(6)
C4 H4 0.9500
C5 C6 1.391(5)
C5 H5 0.9500
C6 C7 1.515(5)
C7 H7A 0.9900
C7 H7B 0.9900
C8 F8A 1.329(5)
C8 F8C 1.333(5)
C8 F8B 1.336(5)
C9 F9B 1.301(5)
C9 F9C 1.312(5)
C9 F9A 1.326(5)
C10 H10A 0.9900
C10 H10B 0.9900
C11 F11A 1.324(6)
C11 F11B 1.337(5)
C11 F11C 1.341(5)
C12 F12C 1.320(6)
C12 F12B 1.328(5)
C12 F12A 1.328(5)
C13 F13A 1.348(5)
C13 F13B 1.364(5)
C13 C14 1.541(6)
C14 F14C 1.315(5)
C14 F14A 1.320(5)
C14 F14B 1.323(5)
C15 F15A 1.352(5)
C15 F15B 1.355(5)
C15 C16 1.551(6)
C16 F16B 1.322(5)
C16 F16A 1.324(5)
C16 F16C 1.324(5)
C17 H17A 0.9800
C17 H17B 0.9800
C17 H17C 0.9800
Ir2 C18 2.121(4)
Ir2 P6 2.2904(11)
Ir2 P4 2.2942(10)
Ir2 P5 2.3028(10)
Ir2 H2A 1.51(5)
Ir2 H2B 1.51(5)
P4 C24 1.821(5)
P4 C26 1.890(4)
P4 C25 1.890(5)
P5 C27 1.836(4)
P5 C29 1.884(5)
P5 C28 1.892(4)
P6 C34 1.807(5)
P6 C30 1.905(5)
P6 C32 1.905(5)
C18 C23 1.393(6)
C18 C19 1.411(6)
C19 C20 1.389(6)
C19 C27 1.504(7)
C20 C21 1.379(8)
C20 H20 0.9500
C21 C22 1.372(8)
C21 H21 0.9500
C22 C23 1.390(6)
C22 H22 0.9500
C23 C24 1.526(7)
C24 H24A 0.9900
C24 H24B 0.9900
C25 F25A 1.321(6)
C25 F25C 1.330(6)
C25 F25B 1.337(5)
C26 F26A 1.322(5)
C26 F26B 1.327(5)
C26 F26C 1.333(6)
C27 H27A 0.9900
C27 H27B 0.9900
C28 F28D 1.240(9)
C28 F28B 1.274(9)
C28 F28C 1.319(7)
C28 F28F 1.334(11)
C28 F28E 1.368(10)
C28 F28A 1.368(8)
C29 F29B 1.304(6)
C29 F29C 1.323(6)
C29 F29A 1.328(5)
C30 F30A 1.353(6)
C30 F30B 1.358(5)
C30 C31 1.521(7)
C31 F31A 1.315(6)
C31 F31B 1.314(7)
C31 F31C 1.319(6)
C32 F32C 1.232(11)
C32 C33 1.274(13)
C32 F32B 1.509(12)
C32 C33A 1.520(11)
C32 F32A 1.553(12)
C32 F32D 1.636(11)
C33 F33B 1.297(18)
C33 F33A 1.315(18)
C33 F33C 1.332(15)
C33A F33F 1.305(14)
C33A F33D 1.323(14)
C33A F33E 1.328(13)
C34 H34A 0.9800
C34 H34B 0.9800
C34 H34C 0.9800
Ir3 C35 2.115(4)
Ir3 P9 2.2855(11)
Ir3 P8 2.2913(11)
Ir3 P7 2.2912(10)
Ir3 H3A 1.46(4)
Ir3 H3B 1.5316
P8 C44 1.831(4)
P8 C45 1.882(5)
P8 C46 1.891(4)
P7 C41 1.827(4)
P7 C43 1.872(5)
P7 C42 1.885(4)
P9 C51 1.809(5)
P9 C49 1.900(5)
P9 C47 1.912(5)
C35 C40 1.397(5)
C35 C36 1.405(6)
C36 C37 1.397(6)
C36 C44 1.506(6)
C37 C38 1.386(7)
C37 H37 0.9500
C38 C39 1.375(7)
C38 H38 0.9500
C39 C40 1.399(6)
C39 H39 0.9500
C40 C41 1.503(6)
C41 H41A 0.9900
C41 H41B 0.9900
C42 F42C 1.310(5)
C42 F42B 1.318(6)
C42 F42A 1.321(6)
C43 F43C 1.331(5)
C43 F43B 1.331(5)
C43 F43A 1.333(5)
C44 H44A 0.9900
C44 H44B 0.9900
C45 F45B 1.309(6)
C45 F45C 1.328(6)
C45 F45A 1.330(6)
C46 F46C 1.323(6)
C46 F46A 1.332(5)
C46 F46B 1.337(6)
C47 F47A 1.352(5)
C47 F47B 1.355(6)
C47 C48 1.530(7)
C48 F48C 1.303(6)
C48 F48A 1.326(8)
C48 F48B 1.334(7)
C49 F49A 1.347(7)
C49 F49B 1.362(6)
C49 C50 1.536(8)
C50 F50A 1.320(6)
C50 F50C 1.320(6)
C50 F50B 1.328(7)
C51 H51A 0.9800
C51 H51B 0.9800
C51 H51C 0.9800
